data_9017220
loop_
_publ_author_name
'Angel, R. J.'
'Ross, N. L.'
'Zhao, J.'
'Sochalski-Kolbus L'
'Kruger, H.'
'Schmidt, B. C.'

_publ_section_title
;
 Structural controls on the anisotropy of tetrahedral frameworks:
 the example of monoclinic feldspars
 Note: T = 1075 K, Sample H003
;
_journal_name_full 'European Journal of Mineralogy'
_journal_page_first 597
_journal_page_last 614
_journal_volume 25
_journal_year 2013
_chemical_compound_source Unknown
_chemical_formula_sum 'Al K0.92 Na0.08 O8 Si3'
_chemical_name_mineral Orthoclase
_space_group_IT_number 12
_space_group_name_Hall '-C 2y'
_space_group_name_H-M_alt 'C 1 2/m 1'
_symmetry_space_group_name_H-M 'C 1 2/m 1'
_cell_angle_alpha 90
_cell_angle_beta 115.819
_cell_angle_gamma 90
_cell_formula_units_Z 4
_cell_length_a 8.6849
_cell_length_b 12.9747
_cell_length_c 7.2030
_cell_volume 730.638
_database_code_amcsd 0020545
_diffrn_ambient_temperature 1075
_exptl_crystal_density_diffrn 2.519
_cod_data_source_file inputs/fixed/downloads/08/08589.cif
_cod_data_source_block 08589
_cod_original_formula_sum '(K.92 Na.08) (Si3 Al) O8'
_cod_database_code 9017220

loop_
_space_group_symop_operation_xyz
x,y,z
1/2+x,1/2+y,z
x,-y,z
1/2+x,1/2-y,z
-x,y,-z
1/2-x,1/2+y,-z
-x,-y,-z
1/2-x,1/2-y,-z

loop_
_atom_site_aniso_label
_atom_site_aniso_U_11
_atom_site_aniso_U_22
_atom_site_aniso_U_33
_atom_site_aniso_U_12
_atom_site_aniso_U_13
_atom_site_aniso_U_23
K 0.06020 0.09230 0.08520 0.00000 0.02900 0.00000
Na 0.06020 0.09230 0.08520 0.00000 0.02900 0.00000
SiT1 0.03140 0.02980 0.02600 -0.00510 0.01380 -0.00197
AlT1A 0.03140 0.02980 0.02600 -0.00510 0.01380 -0.00197
SiT2 0.02880 0.02420 0.03030 -0.00100 0.01240 0.00009
AlT2A 0.02880 0.02420 0.03030 -0.00100 0.01240 0.00009
OA1 0.06150 0.05030 0.04040 0.00000 0.02610 0.00000
OA2 0.04940 0.02490 0.05550 0.00000 0.01060 0.00000
OB 0.05270 0.07280 0.06430 -0.01220 0.03720 0.00240
OC 0.04120 0.03550 0.05820 -0.00660 0.01900 -0.00530
OD 0.05510 0.05210 0.03270 0.00770 0.00730 0.00360

loop_
_atom_site_label
_atom_site_fract_x
_atom_site_fract_y
_atom_site_fract_z
_atom_site_occupancy
_atom_site_U_iso_or_equiv
_atom_site_type_symbol
_atom_site_attached_hydrogens
K 0.29190 0.00000 0.14320 0.92000 0.08020 K 0
Na 0.29190 0.00000 0.14320 0.08000 0.08020 Na 0
SiT1 0.01058 0.18734 0.22450 0.62000 0.02860 Si 0
AlT1A 0.01058 0.18734 0.22450 0.38000 0.02860 Al 0
SiT2 0.71666 0.11855 0.34601 0.88000 0.02800 Si 0
AlT2A 0.71666 0.11855 0.34601 0.12000 0.02800 Al 0
OA1 0.00000 0.14900 0.00000 1.00000 0.04940 O 0
OA2 0.65190 0.00000 0.28520 1.00000 0.04770 O 0
OB 0.83000 0.15230 0.22940 1.00000 0.05910 O 0
OC 0.04180 0.31360 0.26230 1.00000 0.04590 O 0
OD 0.17640 0.12595 0.40660 1.00000 0.05090 O 0

loop_
_cod_changelog_entry_id
_cod_changelog_entry_author
_cod_changelog_entry_date
_cod_changelog_entry_text
1
;cod-tools version 3.8.0
Id: cif_guess_AMCSD_atom_types 9581 2023-05-17 12:35:41Z saulius
;
2023-05-23T09:20:21+03:00
;Derived atom types and hydrogen counts
from atom names that follow the AMCSD naming convention
(Wat == water, O-H == hydroxyl).
;

loop_
_cod_related_entry_id
_cod_related_entry_database
_cod_related_entry_code
1 AMCSD 0020545
